data_2007607
loop_
_publ_author_name
'Briggs, Andrew D.'
'Clegg, William'
'Elsegood, Mark R.J.'
'Frampton, Christopher S.'
'Jackson, Richard F.W.'

_publ_section_title
;
 Conformational Variations in Vinylsulfoximines
;
_journal_issue 9
_journal_name_full 'Acta Crystallographica Section C'
_journal_page_first 1335
_journal_page_last 1341
_journal_paper_doi 10.1107/S0108270198004508
_journal_volume 54
_journal_year 1998
_chemical_formula_moiety 'C23 H23 N O3 S2'
_chemical_formula_sum 'C23 H23 N O3 S2'
_chemical_formula_weight 425.54
_chemical_name_systematic
;
 (E)-S-phenyl-S-(4-phenylbut-1-enyl)-N-(p-tolylsulfonyl)sulfoximine
;
_space_group_IT_number 19
_symmetry_cell_setting orthorhombic
_symmetry_space_group_name_Hall 'P 2ac 2ab'
_symmetry_space_group_name_H-M 'P 21 21 21'
_audit_creation_method SHELXL97
_cell_angle_alpha 90.00
_cell_angle_beta 90.00
_cell_angle_gamma 90.00
_cell_formula_units_Z 4
_cell_length_a 9.968(3)
_cell_length_b 11.6851(14)
_cell_length_c 18.509(4)
_cell_measurement_reflns_used 43
_cell_measurement_temperature 160(2)
_cell_measurement_theta_max 10.95
_cell_measurement_theta_min 9.79
_cell_volume 2155.9(8)
_computing_cell_refinement DIF4
_computing_data_collection 'DIF4 (Stoe & Cie, 1988)'
_computing_data_reduction 'local programs'
_computing_molecular_graphics SHELXTL
_computing_publication_material 'SHELXTL and local programs'
_computing_structure_refinement SHELXTL
_computing_structure_solution 'SHELXTL (Sheldrick, 1994)'
_diffrn_ambient_temperature 160(2)
_diffrn_measured_fraction_theta_full 0.998
_diffrn_measured_fraction_theta_max 0.998
_diffrn_measurement_device_type 'Stoe-Siemens diffractometer with Cryostream cooler (Cosier & Glazer, 1986)'
_diffrn_measurement_method '\w/\q scans'
_diffrn_radiation_monochromator graphite
_diffrn_radiation_source 'fine-focus sealed tube'
_diffrn_radiation_type MoK\a
_diffrn_radiation_wavelength 0.71073
_diffrn_reflns_av_R_equivalents 0.031
_diffrn_reflns_av_sigmaI/netI 0.076
_diffrn_reflns_limit_h_max 10
_diffrn_reflns_limit_h_min -2
_diffrn_reflns_limit_k_max 12
_diffrn_reflns_limit_k_min -12
_diffrn_reflns_limit_l_max 19
_diffrn_reflns_limit_l_min -19
_diffrn_reflns_number 2243
_diffrn_reflns_theta_full 22.51
_diffrn_reflns_theta_max 22.51
_diffrn_reflns_theta_min 2.69
_diffrn_standards_decay_% 1
_diffrn_standards_interval_time 60
_diffrn_standards_number 5
_exptl_absorpt_coefficient_mu 0.271
_exptl_absorpt_correction_type none
_exptl_crystal_colour colourless
_exptl_crystal_density_diffrn 1.311
_exptl_crystal_density_method 'not measured'
_exptl_crystal_description needle
_exptl_crystal_F_000 896
_exptl_crystal_size_max 0.39
_exptl_crystal_size_mid 0.12
_exptl_crystal_size_min 0.08
_refine_diff_density_max 0.271
_refine_diff_density_min -0.298
_refine_ls_abs_structure_details 'Flack (1983)'
_refine_ls_abs_structure_Flack 0.39(14)
_refine_ls_extinction_coef 0.0011(5)
_refine_ls_extinction_method SHELXTL
_refine_ls_goodness_of_fit_ref 1.024
_refine_ls_hydrogen_treatment 'H atoms riding'
_refine_ls_matrix_type full
_refine_ls_number_parameters 264
_refine_ls_number_reflns 1987
_refine_ls_number_restraints 0
_refine_ls_restrained_S_all 1.024
_refine_ls_R_factor_all 0.083
_refine_ls_R_factor_gt 0.035
_refine_ls_shift/su_max 0.003
_refine_ls_shift/su_mean 0.000
_refine_ls_structure_factor_coef Fsqd
_refine_ls_weighting_details 'w = 1/[\s^2^(Fo^2^)+(0.0498P)^2^] where P=(Fo^2^+2Fc^2^)/3'
_refine_ls_weighting_scheme calc
_refine_ls_wR_factor_ref 0.095
_reflns_number_gt 1342
_reflns_number_total 1987
_reflns_threshold_expression I>2\s(I)
_cod_data_source_file fg1428.cif
_cod_data_source_block rfwj48
_cod_database_code 2007607

loop_
_symmetry_equiv_pos_as_xyz
'x, y, z'
'-x+1/2, -y, z+1/2'
'-x, y+1/2, -z+1/2'
'x+1/2, -y+1/2, -z'

loop_
_atom_site_label
_atom_site_fract_x
_atom_site_fract_y
_atom_site_fract_z
_atom_site_U_iso_or_equiv
_atom_site_adp_type
_atom_site_calc_flag
_atom_site_refinement_flags
_atom_site_disorder_assembly
_atom_site_disorder_group
_atom_site_type_symbol
S1 1.02379(15) .52927(11) 1.01248(7) .0270(4) Uani d . . . S
O1 1.1445(4) .5175(3) 1.0544(2) .0387(11) Uani d . . . O
O2 .9019(4) .5577(3) 1.0504(2) .0390(11) Uani d . . . O
C1 .9962(6) .3990(4) .9683(2) .0238(13) Uani d . . . C
C2 1.1035(5) .3304(5) .9484(3) .0253(14) Uani d . . . C
H2 1.1927 .3553 .9573 .030 Uiso calc R . . H
C3 1.0810(6) .2261(4) .9156(3) .0311(15) Uani d . . . C
H3 1.1548 .1785 .9032 .037 Uiso calc R . . H
C4 .9510(7) .1903(5) .9007(3) .0348(15) Uani d . . . C
C5 .8459(6) .2598(4) .9207(3) .0302(15) Uani d . . . C
H5 .7567 .2356 .9110 .036 Uiso calc R . . H
C6 .8664(6) .3628(5) .9539(3) .0264(14) Uani d . . . C
H6 .7921 .4092 .9672 .032 Uiso calc R . . H
C7 .9261(7) .0795(5) .8612(3) .0495(19) Uani d . . . C
H7A .9223 .0941 .8091 .074 Uiso calc R . . H
H7B .8407 .0466 .8773 .074 Uiso calc R . . H
H7C .9990 .0257 .8716 .074 Uiso calc R . . H
N1 1.0605(5) .6199(3) .9495(2) .0264(12) Uani d . . . N
S2 .94883(14) .69643(11) .91487(7) .0242(4) Uani d . . . S
O3 .8308(4) .6445(3) .8826(2) .0358(11) Uani d . . . O
C8 1.0362(6) .7752(4) .8492(3) .0245(13) Uani d . . . C
C9 1.1675(5) .8114(5) .8624(3) .0291(14) Uani d . . . C
H9 1.2124 .7905 .9057 .035 Uiso calc R . . H
C10 1.2303(6) .8780(5) .8113(3) .0371(16) Uani d . . . C
H10 1.3198 .9028 .8192 .044 Uiso calc R . . H
C11 1.1644(7) .9093(5) .7485(3) .0371(16) Uani d . . . C
H11 1.2083 .9558 .7136 .045 Uiso calc R . . H
C12 1.0349(6) .8726(5) .7367(3) .0300(14) Uani d . . . C
H12 .9894 .8952 .6939 .036 Uiso calc R . . H
C13 .9703(6) .8035(4) .7862(2) .0266(13) Uani d . . . C
H13 .8822 .7760 .7770 .032 Uiso calc R . . H
C14 .8941(6) .8006(4) .9760(3) .0280(14) Uani d . . . C
H14 .8143 .8415 .9651 .034 Uiso calc R . . H
C15 .9582(6) .8252(4) 1.0363(3) .0293(14) Uani d . . . C
H15 1.0382 .7843 1.0468 .035 Uiso calc R . . H
C16 .9126(6) .9131(4) 1.0889(3) .0365(15) Uani d . . . C
H16A .8964 .8764 1.1363 .044 Uiso calc R . . H
H16B .8267 .9464 1.0721 .044 Uiso calc R . . H
C17 1.0156(5) 1.0085(4) 1.0979(3) .0322(14) Uani d . . . C
H17A 1.1010 .9749 1.1150 .039 Uiso calc R . . H
H17B 1.0326 1.0440 1.0502 .039 Uiso calc R . . H
C18 .9720(6) 1.1003(4) 1.1503(3) .0256(13) Uani d . . . C
C19 .9365(6) 1.0750(5) 1.2216(3) .0354(15) Uani d . . . C
H19 .9384 .9978 1.2377 .042 Uiso calc R . . H
C20 .8987(6) 1.1606(5) 1.2690(3) .0385(16) Uani d . . . C
H20 .8772 1.1422 1.3176 .046 Uiso calc R . . H
C21 .8923(6) 1.2717(5) 1.2460(3) .0385(16) Uani d . . . C
H21 .8663 1.3306 1.2785 .046 Uiso calc R . . H
C22 .9238(6) 1.2977(5) 1.1752(3) .0381(16) Uani d . . . C
H22 .9188 1.3746 1.1589 .046 Uiso calc R . . H
C23 .9621(6) 1.2133(4) 1.1287(3) .0311(14) Uani d . . . C
H23 .9825 1.2327 1.0801 .037 Uiso calc R . . H

loop_
_atom_site_aniso_label
_atom_site_aniso_U_11
_atom_site_aniso_U_22
_atom_site_aniso_U_33
_atom_site_aniso_U_12
_atom_site_aniso_U_13
_atom_site_aniso_U_23
S1 .0313(9) .0263(7) .0234(7) -.0014(8) .0035(7) .0014(6)
O1 .042(3) .047(2) .027(2) -.010(2) -.017(2) .005(2)
O2 .048(3) .033(2) .036(2) .001(2) .028(2) -.0019(19)
C1 .026(3) .023(3) .022(3) .001(3) .000(3) .006(2)
C2 .015(3) .032(3) .028(3) -.001(3) .003(3) .011(3)
C3 .027(3) .027(3) .039(3) .011(3) .011(3) .004(3)
C4 .050(4) .026(3) .029(3) -.010(4) .004(3) .005(3)
C5 .024(3) .032(3) .034(4) -.007(3) .009(3) -.003(3)
C6 .019(3) .031(3) .028(3) .001(3) .004(3) .003(3)
C7 .064(5) .031(3) .054(4) -.014(4) .015(4) -.007(3)
N1 .028(3) .023(2) .028(2) .005(2) .006(2) .007(2)
S2 .0198(8) .0256(7) .0271(7) -.0005(7) .0024(7) -.0007(6)
O3 .024(2) .045(2) .039(2) -.013(2) -.007(2) -.001(2)
C8 .027(3) .021(3) .025(3) -.001(3) -.003(3) -.007(2)
C9 .025(3) .038(3) .024(3) -.004(3) -.007(3) .008(3)
C10 .026(3) .045(4) .040(4) -.011(3) -.008(3) .005(3)
C11 .048(4) .035(3) .028(3) -.005(3) .005(3) -.001(3)
C12 .030(3) .038(3) .022(3) -.002(3) -.007(3) -.001(3)
C13 .029(3) .028(3) .023(3) -.001(3) -.001(3) -.004(3)
C14 .023(3) .028(3) .033(3) .008(3) .004(3) .007(3)
C15 .027(3) .030(3) .031(3) .003(3) .007(3) .000(3)
C16 .031(3) .034(3) .044(4) .002(3) .004(3) -.005(3)
C17 .024(3) .037(3) .036(3) .003(3) .005(3) .003(3)
C18 .014(3) .033(3) .030(3) -.003(3) -.003(3) -.005(3)
C19 .036(4) .036(3) .034(3) .009(3) -.005(3) .005(3)
C20 .037(4) .049(4) .029(3) .000(3) .003(3) -.005(3)
C21 .032(3) .044(4) .039(4) -.004(3) .006(3) -.016(3)
C22 .033(4) .029(3) .052(4) -.006(3) .002(3) -.003(3)
C23 .035(3) .030(3) .029(3) -.005(3) -.004(3) .001(3)

loop_
_atom_type_symbol
_atom_type_description
_atom_type_scat_dispersion_real
_atom_type_scat_dispersion_imag
_atom_type_scat_source
C C 0.0033 0.0016 'International Tables Vol C Tables 4.2.6.8 and 6.1.1.4'
H H 0.0000 0.0000 'International Tables Vol C Tables 4.2.6.8 and 6.1.1.4'
N N 0.0061 0.0033 'International Tables Vol C Tables 4.2.6.8 and 6.1.1.4'
O O 0.0106 0.0060 'International Tables Vol C Tables 4.2.6.8 and 6.1.1.4'
S S 0.1246 0.1234 'International Tables Vol C Tables 4.2.6.8 and 6.1.1.4'

loop_
_geom_angle_atom_site_label_1
_geom_angle_atom_site_label_2
_geom_angle_atom_site_label_3
_geom_angle
O1 S1 O2 117.7(2)
O1 S1 N1 105.2(3)
O2 S1 N1 113.0(2)
O1 S1 C1 107.5(2)
O2 S1 C1 107.2(3)
N1 S1 C1 105.6(2)
C2 C1 C6 119.5(5)
C2 C1 S1 120.4(4)
C6 C1 S1 120.1(4)
C3 C2 C1 120.2(5)
C2 C3 C4 120.3(5)
C5 C4 C3 118.6(5)
C5 C4 C7 120.8(6)
C3 C4 C7 120.6(6)
C6 C5 C4 121.8(5)
C5 C6 C1 119.6(6)
S2 N1 S1 120.6(3)
O3 S2 N1 120.4(2)
O3 S2 C14 107.7(3)
N1 S2 C14 110.8(2)
O3 S2 C8 109.6(2)
N1 S2 C8 103.3(3)
C14 S2 C8 103.7(2)
C13 C8 C9 121.5(5)
C13 C8 S2 118.3(4)
C9 C8 S2 120.2(4)
C10 C9 C8 118.5(5)
C9 C10 C11 120.7(5)
C12 C11 C10 119.7(6)
C11 C12 C13 121.0(5)
C8 C13 C12 118.6(5)
C15 C14 S2 123.3(4)
C14 C15 C16 123.9(5)
C15 C16 C17 111.8(5)
C18 C17 C16 113.3(4)
C23 C18 C19 117.1(5)
C23 C18 C17 120.9(5)
C19 C18 C17 121.9(5)
C20 C19 C18 121.0(5)
C21 C20 C19 120.1(6)
C20 C21 C22 119.6(6)
C23 C22 C21 120.3(6)
C22 C23 C18 121.9(5)

loop_
_geom_bond_atom_site_label_1
_geom_bond_atom_site_label_2
_geom_bond_site_symmetry_2
_geom_bond_distance
_geom_bond_publ_flag
S1 O1 . 1.439(4) ?
S1 O2 . 1.442(4) ?
S1 N1 . 1.617(4) ?
S1 C1 . 1.750(5) ?
C1 C2 . 1.386(8) ?
C1 C6 . 1.388(8) ?
C2 C3 . 1.380(7) ?
C3 C4 . 1.389(8) ?
C4 C5 . 1.376(8) ?
C4 C7 . 1.507(7) ?
C5 C6 . 1.367(7) ?
N1 S2 . 1.565(4) ?
S2 O3 . 1.452(4) ?
S2 C14 . 1.749(6) ?
S2 C8 . 1.756(5) ?
C8 C13 . 1.379(7) ?
C8 C9 . 1.397(8) ?
C9 C10 . 1.375(7) ?
C10 C11 . 1.385(7) ?
C11 C12 . 1.377(8) ?
C12 C13 . 1.381(7) ?
C14 C15 . 1.317(7) ?
C15 C16 . 1.487(7) ?
C16 C17 . 1.524(7) ?
C17 C18 . 1.510(7) ?
C18 C23 . 1.383(7) ?
C18 C19 . 1.398(7) ?
C19 C20 . 1.383(8) ?
C20 C21 . 1.368(8) ?
C21 C22 . 1.380(7) ?
C22 C23 . 1.363(8) ?

loop_
_geom_torsion_atom_site_label_1
_geom_torsion_atom_site_label_2
_geom_torsion_atom_site_label_3
_geom_torsion_atom_site_label_4
_geom_torsion
O1 S1 C1 C2 -30.5(5)
O2 S1 C1 C2 -157.8(4)
N1 S1 C1 C2 81.4(4)
O1 S1 C1 C6 148.5(4)
O2 S1 C1 C6 21.2(5)
N1 S1 C1 C6 -99.6(5)
C6 C1 C2 C3 -1.1(7)
S1 C1 C2 C3 177.9(4)
C1 C2 C3 C4 1.6(8)
C2 C3 C4 C5 -1.4(8)
C2 C3 C4 C7 176.6(5)
C3 C4 C5 C6 0.6(8)
C7 C4 C5 C6 -177.4(5)
C4 C5 C6 C1 0.0(8)
C2 C1 C6 C5 0.3(8)
S1 C1 C6 C5 -178.7(4)
O1 S1 N1 S2 -152.5(3)
O2 S1 N1 S2 -22.9(4)
C1 S1 N1 S2 94.0(3)
S1 N1 S2 O3 -55.8(4)
S1 N1 S2 C14 71.1(3)
S1 N1 S2 C8 -178.4(3)
O3 S2 C8 C13 16.9(5)
N1 S2 C8 C13 146.4(4)
C14 S2 C8 C13 -98.0(4)
O3 S2 C8 C9 -165.5(4)
N1 S2 C8 C9 -36.0(5)
C14 S2 C8 C9 79.6(5)
C13 C8 C9 C10 0.9(8)
S2 C8 C9 C10 -176.6(4)
C8 C9 C10 C11 0.6(9)
C9 C10 C11 C12 -0.5(9)
C10 C11 C12 C13 -1.0(8)
C9 C8 C13 C12 -2.3(7)
S2 C8 C13 C12 175.2(4)
C11 C12 C13 C8 2.4(8)
O3 S2 C14 C15 146.6(5)
N1 S2 C14 C15 13.1(5)
C8 S2 C14 C15 -97.2(5)
S2 C14 C15 C16 -179.7(4)
C14 C15 C16 C17 -118.8(6)
C15 C16 C17 C18 179.2(4)
C16 C17 C18 C23 -121.8(6)
C16 C17 C18 C19 56.4(7)
C23 C18 C19 C20 -2.7(9)
C17 C18 C19 C20 179.1(5)
C18 C19 C20 C21 1.7(9)
C19 C20 C21 C22 0.0(9)
C20 C21 C22 C23 -0.5(9)
C21 C22 C23 C18 -0.6(9)
C19 C18 C23 C22 2.2(9)
C17 C18 C23 C22 -179.6(5)
